data_4342018
loop_
_publ_author_name
'Zhang, Xian-Ming'
'Hou, Juan-Juan'
'Guo, Cai-Hong'
'Li, Chun-Fang'

_publ_section_title
;
 A new class of cuprous bromide cluster-based hybrid materials: direct
 observation of the stepwise replacement of hydrogen bonds by coordination
 bonds.
;
_journal_issue 2
_journal_name_full 'Inorganic chemistry'
_journal_page_first 554
_journal_page_last 559
_journal_paper_doi 10.1021/ic5024168
_journal_volume 54
_journal_year 2015
_chemical_formula_moiety '0.5(C48 Br12 Cu13.15 N16)'
_chemical_formula_sum 'C24 Br6 Cu6.577 N8'
_chemical_formula_weight 1297.68
_space_group_crystal_system cubic
_space_group_IT_number 229
_space_group_name_Hall '-I 4 2 3'
_space_group_name_H-M_alt 'I m -3 m'
_symmetry_space_group_name_Hall '-I 4 2 3'
_symmetry_space_group_name_H-M 'I m -3 m'
_atom_sites_solution_primary direct
_audit_creation_date 2013-09-24
_audit_creation_method
;
  Olex2 1.2
  (compiled 2012.05.09 svn.r2324, GUI svn.r4230)
;
_cell_angle_alpha 90
_cell_angle_beta 90
_cell_angle_gamma 90
_cell_formula_units_Z 2
_cell_length_a 13.5838(4)
_cell_length_b 13.5838(4)
_cell_length_c 13.5838(4)
_cell_measurement_reflns_used 1764
_cell_measurement_temperature 298(2)
_cell_measurement_theta_max 22.942
_cell_measurement_theta_min 2.999
_cell_volume 2506.48(13)
_computing_molecular_graphics
;
O. V. Dolomanov, L. J. Bourhis, R. J. Gildea, J. A. K. Howard and H. Puschmann,
OLEX2: a complete structure solution, refinement and analysis program.
J. Appl. Cryst. (2009). 42, 339-341.
;
_computing_publication_material
;
O. V. Dolomanov, L. J. Bourhis, R. J. Gildea, J. A. K. Howard and H. Puschmann,
OLEX2: a complete structure solution, refinement and analysis program.
J. Appl. Cryst. (2009). 42, 339-341.
;
_computing_structure_refinement
;
olex2.refine (L.J. Bourhis, O.V. Dolomanov, R.J. Gildea, J.A.K. Howard,
H. Puschmann, in preparation, 2011)
;
_computing_structure_solution
;
XS, G.M. Sheldrick, Acta Cryst.
(2008). A64, 112-122
;
_diffrn_ambient_temperature 298.15
_diffrn_measured_fraction_theta_full 0.991525
_diffrn_measured_fraction_theta_max 0.991525
_diffrn_measurement_device_type 'CCD area detector'
_diffrn_measurement_method 'phi and omega scans'
_diffrn_radiation_monochromator graphite
_diffrn_radiation_type MoK\a
_diffrn_radiation_wavelength 0.71073
_diffrn_reflns_av_R_equivalents 0.0505
_diffrn_reflns_av_unetI/netI 0.0199
_diffrn_reflns_limit_h_max 17
_diffrn_reflns_limit_h_min -18
_diffrn_reflns_limit_k_max 18
_diffrn_reflns_limit_k_min -15
_diffrn_reflns_limit_l_max 16
_diffrn_reflns_limit_l_min -17
_diffrn_reflns_number 9333
_diffrn_reflns_theta_full 28.561948
_diffrn_reflns_theta_max 28.56
_diffrn_reflns_theta_min 2.12
_exptl_absorpt_coefficient_mu 7.540
_exptl_absorpt_correction_T_max 1
_exptl_absorpt_correction_T_min 0.642242
_exptl_absorpt_correction_type multi-scan
_exptl_absorpt_process_details
;
? was used for absorption correction.
R(int) was 0.0831 before and 0.0297 after correction.
The Ratio of minimum to maximum transmission is 0.6422.
The \l/2 correction factor is 0.0015.
;
_exptl_crystal_colour brown
_exptl_crystal_density_diffrn 1.7193
_exptl_crystal_description block
_exptl_crystal_F_000 1203.3778
_exptl_crystal_size_max 0.21
_exptl_crystal_size_mid 0.21
_exptl_crystal_size_min 0.21
_platon_squeeze_details
;
;
_refine_diff_density_max 1.203573
_refine_diff_density_min -2.738748
_refine_diff_density_rms 0.221975
_refine_ls_d_res_high 0.743272
_refine_ls_d_res_low 9.605197
_refine_ls_goodness_of_fit_ref 0.993825
_refine_ls_hydrogen_treatment undef
_refine_ls_matrix_type full
_refine_ls_number_constraints 0
_refine_ls_number_parameters 19
_refine_ls_number_reflns 351
_refine_ls_number_restraints 7
_refine_ls_restrained_S_all 0.983512
_refine_ls_R_factor_all 0.078246
_refine_ls_R_factor_gt 0.065596
_refine_ls_shift/su_max 0.0009
_refine_ls_shift/su_mean 0.0001
_refine_ls_structure_factor_coef Fsqd
_refine_ls_weighting_details 'w=1/[\s^2^(Fo^2^)+(0.0710P)^2^+75.0108P] where P=(Fo^2^+2Fc^2^)/3'
_refine_ls_weighting_scheme calc
_refine_ls_wR_factor_ref 0.183591
_reflns_Friedel_coverage 0.0
_reflns_limit_h_max 10
_reflns_limit_h_min 0
_reflns_limit_k_max 18
_reflns_limit_k_min 1
_reflns_limit_l_max 12
_reflns_limit_l_min 0
_reflns_number_gt 303
_reflns_number_total 351
_reflns_threshold_expression I>=2u(I)
_cod_data_source_file ic5024168_si_002.cif
_cod_data_source_block 6
_cod_depositor_comments 'Adding full bibliography for 4342013--4342020.cif.'
_cod_database_code 4342018

loop_
_space_group_symop_id
_space_group_symop_operation_xyz
1 x,y,z
2 x,-z,y
3 x,z,-y
4 z,y,-x
5 -z,y,x
6 -y,x,z
7 y,-x,z
8 z,x,y
9 y,z,x
10 -y,-z,x
11 z,-x,-y
12 -y,z,-x
13 -z,-x,y
14 -z,x,-y
15 y,-z,-x
16 x,-y,-z
17 -x,y,-z
18 -x,-y,z
19 y,x,-z
20 -y,-x,-z
21 z,-y,x
22 -z,-y,-x
23 -x,z,y
24 -x,-z,-y
25 -x,-y,-z
26 -x,z,-y
27 -x,-z,y
28 -z,-y,x
29 z,-y,-x
30 y,-x,-z
31 -y,x,-z
32 -z,-x,-y
33 -y,-z,-x
34 y,z,-x
35 -z,x,y
36 y,-z,x
37 z,x,-y
38 z,-x,y
39 -y,z,x
40 -x,y,z
41 x,-y,z
42 x,y,-z
43 -y,-x,z
44 y,x,z
45 -z,y,-x
46 z,y,x
47 x,-z,-y
48 x,z,y
49 x+1/2,y+1/2,z+1/2
50 x+1/2,-z+1/2,y+1/2
51 x+1/2,z+1/2,-y+1/2
52 z+1/2,y+1/2,-x+1/2
53 -z+1/2,y+1/2,x+1/2
54 -y+1/2,x+1/2,z+1/2
55 y+1/2,-x+1/2,z+1/2
56 z+1/2,x+1/2,y+1/2
57 y+1/2,z+1/2,x+1/2
58 -y+1/2,-z+1/2,x+1/2
59 z+1/2,-x+1/2,-y+1/2
60 -y+1/2,z+1/2,-x+1/2
61 -z+1/2,-x+1/2,y+1/2
62 -z+1/2,x+1/2,-y+1/2
63 y+1/2,-z+1/2,-x+1/2
64 x+1/2,-y+1/2,-z+1/2
65 -x+1/2,y+1/2,-z+1/2
66 -x+1/2,-y+1/2,z+1/2
67 y+1/2,x+1/2,-z+1/2
68 -y+1/2,-x+1/2,-z+1/2
69 z+1/2,-y+1/2,x+1/2
70 -z+1/2,-y+1/2,-x+1/2
71 -x+1/2,z+1/2,y+1/2
72 -x+1/2,-z+1/2,-y+1/2
73 -x+1/2,-y+1/2,-z+1/2
74 -x+1/2,z+1/2,-y+1/2
75 -x+1/2,-z+1/2,y+1/2
76 -z+1/2,-y+1/2,x+1/2
77 z+1/2,-y+1/2,-x+1/2
78 y+1/2,-x+1/2,-z+1/2
79 -y+1/2,x+1/2,-z+1/2
80 -z+1/2,-x+1/2,-y+1/2
81 -y+1/2,-z+1/2,-x+1/2
82 y+1/2,z+1/2,-x+1/2
83 -z+1/2,x+1/2,y+1/2
84 y+1/2,-z+1/2,x+1/2
85 z+1/2,x+1/2,-y+1/2
86 z+1/2,-x+1/2,y+1/2
87 -y+1/2,z+1/2,x+1/2
88 -x+1/2,y+1/2,z+1/2
89 x+1/2,-y+1/2,z+1/2
90 x+1/2,y+1/2,-z+1/2
91 -y+1/2,-x+1/2,z+1/2
92 y+1/2,x+1/2,z+1/2
93 -z+1/2,y+1/2,-x+1/2
94 z+1/2,y+1/2,x+1/2
95 x+1/2,-z+1/2,-y+1/2
96 x+1/2,z+1/2,y+1/2

loop_
_atom_site_label
_atom_site_type_symbol
_atom_site_fract_x
_atom_site_fract_y
_atom_site_fract_z
_atom_site_U_iso_or_equiv
_atom_site_adp_type
_atom_site_occupancy
_atom_site_refinement_flags_posn
Cu1 Cu 0.39353(11) 0.39353(11) 0.60647(11) 0.0523(11) Uani 0.822110 S
Br1 Br 0.500000 0.500000 0.71377(14) 0.0393(7) Uani 1.000000 S
N1 N 0.3055(5) 0.3055(5) 0.6945(5) 0.039(3) Uani 1.000020 S
C1 C 0.3523(11) 0.2825(15) 0.7884(11) 0.109(10) Uani 0.500000 .

loop_
_atom_site_aniso_label
_atom_site_aniso_U_11
_atom_site_aniso_U_22
_atom_site_aniso_U_33
_atom_site_aniso_U_12
_atom_site_aniso_U_13
_atom_site_aniso_U_23
Cu1 0.0523(11) 0.0523(11) 0.0523(11) -0.0089(7) 0.0089(7) 0.0089(7)
Br1 0.0378(8) 0.0378(8) 0.0422(11) -0.000000 -0.000000 0.000000
N1 0.039(3) 0.039(3) 0.039(3) -0.008(3) 0.008(3) 0.008(3)
C1 0.070(10) 0.16(2) 0.094(13) -0.075(12) -0.050(9) 0.091(13)

loop_
_atom_type_symbol
_atom_type_scat_dispersion_real
_atom_type_scat_dispersion_imag
_atom_type_scat_source
_atom_type_scat_dispersion_source
C 0.00347 0.00161 'International Tables Volume C Table 6.1.1.4 (pp. 500-502)' 'Henke, Gullikson and Davis, At. Data and Nucl. Data Tables, 1993, 54, 2'
Br -0.28346 2.55990 'International Tables Volume C Table 6.1.1.4 (pp. 500-502)' 'Henke, Gullikson and Davis, At. Data and Nucl. Data Tables, 1993, 54, 2'
Cu 0.34125 1.28947 'International Tables Volume C Table 6.1.1.4 (pp. 500-502)' 'Henke, Gullikson and Davis, At. Data and Nucl. Data Tables, 1993, 54, 2'
N 0.00653 0.00323 'International Tables Volume C Table 6.1.1.4 (pp. 500-502)' 'Henke, Gullikson and Davis, At. Data and Nucl. Data Tables, 1993, 54, 2'

loop_
_geom_angle_atom_site_label_1
_geom_angle_atom_site_label_2
_geom_angle_atom_site_label_3
_geom_angle
_geom_angle_site_symmetry_1
_geom_angle_site_symmetry_3
Cu1 Cu1 Cu1 90.00(4) 3_556 6_655
Br1 Cu1 Cu1 54.84(5) 6_655 3_556
Br1 Cu1 Cu1 54.84(3) 6_655 6_655
Br1 Cu1 Cu1 54.84(3) 10_665 6_655
Br1 Cu1 Cu1 125.48(9) 10_665 3_556
Br1 Cu1 Cu1 125.48(8) 5_655 6_655
Br1 Cu1 Cu1 54.8 5_655 3_556
Br1 Cu1 Br1 109.68(6) 10_665 6_655
Br1 Cu1 Br1 109.68(6) 5_655 6_655
Br1 Cu1 Br1 109.68(6) 5_655 10_665
N1 Cu1 Cu1 125.26(6) . 6_655
N1 Cu1 Cu1 125.26(4) . 3_556
N1 Cu1 Br1 109.26(7) . 6_655
N1 Cu1 Br1 109.26(7) . 10_665
N1 Cu1 Br1 109.26(7) . 5_655
Cu1 Br1 Cu1 70.32(5) . 7_565
Cu1 Br1 Cu1 109.05(12) 6_655 7_565
Cu1 Br1 Cu1 70.32(5) 6_655 .
Cu1 Br1 Cu1 70.32(6) 11_566 7_565
Cu1 Br1 Cu1 109.05(12) 11_566 .
Cu1 Br1 Cu1 70.32(6) 11_566 6_655
C1 N1 Cu1 112.2(7) 44 .
C1 N1 Cu1 112.2(7) . .
C1 N1 Cu1 112.2(7) 47_566 .
C1 N1 Cu1 112.2(7) 14_656 .
C1 N1 Cu1 112.2(7) 15_566 .
C1 N1 Cu1 112.2(7) 45_656 .
C1 N1 C1 54.6(16) . 44
C1 N1 C1 55.7(17) 14_656 44
C1 N1 C1 106.6(9) 14_656 .
C1 N1 C1 135.7(15) 45_656 .
C1 N1 C1 106.6(9) 15_566 14_656
C1 N1 C1 106.6(9) 15_566 .
C1 N1 C1 106.6(9) 45_656 44
C1 N1 C1 135.7(15) 15_566 44
C1 N1 C1 106.6(9) 47_566 44
C1 N1 C1 54.6(16) 45_656 14_656
C1 N1 C1 55.7(17) 45_656 15_566
C1 N1 C1 106.6(9) 47_566 45_656
C1 N1 C1 55.7(17) 47_566 .
C1 N1 C1 135.7(15) 47_566 14_656
C1 N1 C1 54.6(16) 47_566 15_566
C1 C1 N1 62.2(9) 47_566 44
C1 C1 N1 88.4(6) 87_545 44
C1 C1 N1 88.4(4) 86_455 44
C1 C1 N1 112.2(7) 69_455 44
C1 C1 N1 62.7(6) 44 44

loop_
_geom_bond_atom_site_label_1
_geom_bond_atom_site_label_2
_geom_bond_distance
_geom_bond_site_symmetry_2
Cu1 Cu1 2.892(3) 3_556
Cu1 Cu1 2.892(3) 6_655
Cu1 Cu1 2.892(2) 5_655
Cu1 Br1 2.5115(14) 5_655
Cu1 Br1 2.5115(14) 10_665
Cu1 Br1 2.5115(14) 6_655
Cu1 N1 2.070(12) .
N1 C1 1.459(13) 44
N1 C1 1.459(13) .
N1 C1 1.459(13) 14_656
N1 C1 1.459(13) 15_566
N1 C1 1.459(13) 45_656
N1 C1 1.459(13) 47_566
C1 C1 1.34(4) 44
C1 C1 1.36(4) 47_566
C1 C1 1.51(3) 69_455
C1 C1 2.03(2) 87_545
C1 C1 2.03(3) 86_455

loop_
_platon_squeeze_void_nr
_platon_squeeze_void_average_x
_platon_squeeze_void_average_y
_platon_squeeze_void_average_z
_platon_squeeze_void_volume
_platon_squeeze_void_count_electrons
_platon_squeeze_void_content
1 -0.113 -0.080 0.450 779 603 ' '

loop_
_restr_distance_atom_site_label_1
_restr_distance_atom_site_label_2
_restr_distance_site_symmetry_2
_restr_distance_target
_restr_distance_target_weight_param
_restr_distance_diff
N1 C1 1 1.4900 0.0200 0.0305

loop_
_restr_u_iso_atom_site_label
_restr_u_iso_weight_param
C1 0.2000
